data_4301882
loop_
_publ_author_name
'Sylvie Pailloux'
'Cornel Edicome Shirima'
'Alisha D. Ray'
'Eileen N. Duesler'
'Robert T. Paine'
'John R. Klaehn'
'Michael E. McIlwain'
'Benjamin P. Hay'

_publ_section_title
;
Synthesis and Coordination Properties of Trifluoromethyl Decorated
Derivatives of 2,6-Bis[(diphenylphosphinoyl)methyl]pyridine N-Oxide Ligands
with Lanthanide Ions
;
_journal_name_full 'Inorganic Chemistry'
_journal_page_first 3104
_journal_page_last 3113
_journal_paper_doi 10.1021/ic802390c
_journal_volume 48
_journal_year 2009
_chemical_absolute_configuration ad
_chemical_formula_moiety 'C35 H23 Eu F12 N4 O12 P2'
_chemical_formula_sum 'C35 H23 Eu F12 N4 O12 P2'
_chemical_formula_weight 1133.47
_chemical_name_systematic
;
 ?
;
_space_group_IT_number 19
_symmetry_cell_setting orthorhombic
_symmetry_space_group_name_Hall 'P 2ac 2ab'
_symmetry_space_group_name_H-M 'P 21 21 21'
_atom_sites_solution_hydrogens geom
_atom_sites_solution_primary direct
_atom_sites_solution_secondary difmap
_audit_creation_method SHELXL-97
_cell_angle_alpha 90.00
_cell_angle_beta 90.00
_cell_angle_gamma 90.00
_cell_formula_units_Z 4
_cell_length_a 10.1129(5)
_cell_length_b 18.8663(10)
_cell_length_c 21.1388(10)
_cell_measurement_reflns_used 9804
_cell_measurement_temperature 228(2)
_cell_measurement_theta_max 32.07
_cell_measurement_theta_min 2.89
_cell_volume 4033.1(3)
_computing_cell_refinement 'Bruker SMART'
_computing_data_collection 'Bruker SMART'
_computing_data_reduction 'Bruker SAINT'
_computing_molecular_graphics 'Bruker SHELXTL'
_computing_publication_material 'Bruker SHELXTL'
_computing_structure_refinement 'SHELXL-97 (Sheldrick, 1997)'
_computing_structure_solution 'SHELXS-97 (Sheldrick, 1990)'
_diffrn_ambient_temperature 228(2)
_diffrn_measured_fraction_theta_full 0.996
_diffrn_measured_fraction_theta_max 0.996
_diffrn_measurement_device_type 'CCD area detector'
_diffrn_measurement_method 'phi and omega scans'
_diffrn_radiation_monochromator graphite
_diffrn_radiation_source 'fine-focus sealed tube'
_diffrn_radiation_type MoK\a
_diffrn_radiation_wavelength 0.71073
_diffrn_reflns_av_R_equivalents 0.0860
_diffrn_reflns_av_sigmaI/netI 0.0642
_diffrn_reflns_limit_h_max 15
_diffrn_reflns_limit_h_min -15
_diffrn_reflns_limit_k_max 29
_diffrn_reflns_limit_k_min -29
_diffrn_reflns_limit_l_max 32
_diffrn_reflns_limit_l_min -32
_diffrn_reflns_number 128628
_diffrn_reflns_theta_full 33.35
_diffrn_reflns_theta_max 33.35
_diffrn_reflns_theta_min 2.89
_exptl_absorpt_coefficient_mu 1.758
_exptl_absorpt_correction_T_max 0.8883
_exptl_absorpt_correction_T_min 0.7380
_exptl_absorpt_correction_type multi-scan
_exptl_absorpt_process_details Bruker,SADABS
_exptl_crystal_colour colourless
_exptl_crystal_density_diffrn 1.867
_exptl_crystal_density_method 'not measured'
_exptl_crystal_description prism
_exptl_crystal_F_000 2232
_exptl_crystal_size_max 0.18
_exptl_crystal_size_mid 0.16
_exptl_crystal_size_min 0.07
_refine_diff_density_max 0.965
_refine_diff_density_min -0.766
_refine_diff_density_rms 0.100
_refine_ls_abs_structure_details 'Flack H D (1983), Acta Cryst. A39, 876-881'
_refine_ls_abs_structure_Flack 0.028(6)
_refine_ls_extinction_method none
_refine_ls_goodness_of_fit_ref 0.999
_refine_ls_hydrogen_treatment noref
_refine_ls_matrix_type full
_refine_ls_number_parameters 592
_refine_ls_number_reflns 15577
_refine_ls_number_restraints 15
_refine_ls_restrained_S_all 0.999
_refine_ls_R_factor_all 0.0649
_refine_ls_R_factor_gt 0.0410
_refine_ls_shift/su_max 0.001
_refine_ls_shift/su_mean 0.000
_refine_ls_structure_factor_coef Fsqd
_refine_ls_weighting_details 'calc w=1/[\s^2^(Fo^2^)+(0.0422P)^2^+0.0000P] where P=(Fo^2^+2Fc^2^)/3'
_refine_ls_weighting_scheme calc
_refine_ls_wR_factor_gt 0.0819
_refine_ls_wR_factor_ref 0.0898
_reflns_number_gt 11915
_reflns_number_total 15577
_reflns_threshold_expression >2sigma(I)
_cod_data_source_file ic802390c_si_001_8.cif
_cod_data_source_block rpsl35
_cod_depositor_comments
;
The following automatic conversions were performed:
'_symmetry_cell_setting' value 'Orthorhombic' changed to 'orthorhombic'
according to '/home/saulius/struct/CIF-dictionaries/cif_core.dic'
dictionary named 'cif_core.dic' version 2.4.1 from 2010-06-29.

Automatic conversion script
Id: cif_fix_enum 1527 2010-12-29 10:47:43Z saulius 
;
_cod_database_code 4301882

loop_
_symmetry_equiv_pos_as_xyz
'x, y, z'
'-x+1/2, -y, z+1/2'
'-x, y+1/2, -z+1/2'
'x+1/2, -y+1/2, -z'

loop_
_atom_site_label
_atom_site_type_symbol
_atom_site_fract_x
_atom_site_fract_y
_atom_site_fract_z
_atom_site_U_iso_or_equiv
_atom_site_adp_type
_atom_site_occupancy
_atom_site_symmetry_multiplicity
_atom_site_calc_flag
_atom_site_refinement_flags
_atom_site_disorder_assembly
_atom_site_disorder_group
Eu1 Eu 0.149680(16) 0.383498(8) 0.103373(7) 0.02483(4) Uani 1 1 d . . .
P1 P 0.37807(9) 0.24881(5) 0.16561(4) 0.02801(18) Uani 1 1 d . . .
P2 P 0.33269(9) 0.50898(4) 0.00465(4) 0.02811(18) Uani 1 1 d . . .
N1 N 0.4213(3) 0.33758(14) 0.02390(12) 0.0242(5) Uani 1 1 d . . .
N2 N 0.1622(4) 0.45716(17) 0.22588(14) 0.0413(7) Uani 1 1 d . . .
N3 N -0.0288(3) 0.45480(18) 0.01462(16) 0.0395(7) Uani 1 1 d . . .
N4 N -0.0334(3) 0.26349(16) 0.11040(14) 0.0337(6) Uani 1 1 d . . .
O1 O 0.2912(2) 0.32833(13) 0.02502(11) 0.0282(5) Uani 1 1 d . . .
O2 O 0.2872(3) 0.31101(13) 0.16398(11) 0.0317(5) Uani 1 1 d . . .
O3 O 0.2752(3) 0.47577(13) 0.06266(11) 0.0326(5) Uani 1 1 d . . .
O4 O 0.2620(3) 0.45577(15) 0.19069(14) 0.0464(7) Uani 1 1 d . . .
O5 O 0.0571(3) 0.42870(17) 0.20333(14) 0.0504(8) Uani 1 1 d . . .
O6 O 0.1625(4) 0.48337(19) 0.27852(14) 0.0655(9) Uani 1 1 d . . .
O7 O -0.0198(3) 0.47515(16) 0.07123(14) 0.0463(7) Uani 1 1 d . . .
O8 O 0.0402(3) 0.40091(14) -0.00100(13) 0.0432(7) Uani 1 1 d . . .
O9 O -0.0995(3) 0.48440(19) -0.02410(16) 0.0592(9) Uani 1 1 d . . .
O10 O -0.0653(3) 0.32573(14) 0.12664(15) 0.0454(7) Uani 1 1 d . . .
O11 O 0.0779(3) 0.25801(15) 0.08386(14) 0.0453(7) Uani 1 1 d . . .
O12 O -0.1041(3) 0.21309(15) 0.11932(13) 0.0481(7) Uani 1 1 d . . .
C1 C 0.4993(3) 0.28972(18) 0.05589(15) 0.0287(7) Uani 1 1 d . . .
C2 C 0.6338(4) 0.3005(2) 0.05740(17) 0.0361(8) Uani 1 1 d . . .
H2 H 0.6880 0.2692 0.0804 0.043 Uiso 1 1 calc R . .
C3 C 0.6898(4) 0.3565(2) 0.0257(2) 0.0407(9) Uani 1 1 d . . .
H3 H 0.7813 0.3648 0.0283 0.049 Uiso 1 1 calc R . .
C4 C 0.6107(3) 0.4003(2) -0.00988(18) 0.0352(8) Uani 1 1 d . . .
H4 H 0.6492 0.4371 -0.0335 0.042 Uiso 1 1 calc R . .
C5 C 0.4753(3) 0.39071(18) -0.01142(14) 0.0269(6) Uani 1 1 d . . .
C6 C 0.4327(4) 0.22827(18) 0.08631(15) 0.0323(8) Uani 1 1 d . . .
H6A H 0.4941 0.1881 0.0878 0.039 Uiso 1 1 calc R . .
H6B H 0.3563 0.2142 0.0607 0.039 Uiso 1 1 calc R . .
C7 C 0.3823(3) 0.43692(17) -0.04770(15) 0.0288(7) Uani 1 1 d . . .
H7A H 0.3047 0.4097 -0.0611 0.035 Uiso 1 1 calc R . .
H7B H 0.4260 0.4559 -0.0855 0.035 Uiso 1 1 calc R . .
C8 C 0.5267(4) 0.2750(2) 0.20856(16) 0.0333(8) Uani 1 1 d . . .
C9 C 0.6325(4) 0.2348(2) 0.23127(17) 0.0417(9) Uani 1 1 d . . .
C10 C 0.7457(4) 0.2681(3) 0.2539(2) 0.0488(10) Uani 1 1 d . . .
H10 H 0.8160 0.2405 0.2695 0.059 Uiso 1 1 calc R . .
C11 C 0.7563(4) 0.3403(3) 0.2539(2) 0.0504(11) Uani 1 1 d . . .
H11 H 0.8351 0.3619 0.2674 0.060 Uiso 1 1 calc R . .
C12 C 0.6517(5) 0.3814(2) 0.23406(18) 0.0501(10) Uani 1 1 d . . .
H12 H 0.6578 0.4311 0.2357 0.060 Uiso 1 1 calc R . .
C13 C 0.5383(4) 0.3497(2) 0.21186(17) 0.0400(9) Uani 1 1 d . . .
H13 H 0.4672 0.3781 0.1986 0.048 Uiso 1 1 calc R . .
C14 C 0.6309(5) 0.1563(3) 0.2321(2) 0.0565(12) Uani 1 1 d . . .
C15 C 0.2925(4) 0.1699(2) 0.19261(17) 0.0351(8) Uani 1 1 d . . .
C16 C 0.1994(4) 0.1703(2) 0.24206(19) 0.0396(9) Uani 1 1 d . . .
C17 C 0.1262(4) 0.1094(3) 0.2547(2) 0.0554(12) Uani 1 1 d . . .
H17 H 0.0634 0.1096 0.2875 0.066 Uiso 1 1 calc R . .
C18 C 0.1458(5) 0.0481(3) 0.2188(2) 0.0592(12) Uani 1 1 d . . .
H18 H 0.0949 0.0074 0.2270 0.071 Uiso 1 1 calc R . .
C19 C 0.2384(5) 0.0471(2) 0.1723(2) 0.0529(11) Uani 1 1 d . . .
H19 H 0.2533 0.0053 0.1491 0.063 Uiso 1 1 calc R . .
C20 C 0.3110(4) 0.1076(2) 0.15871(19) 0.0417(9) Uani 1 1 d . . .
H20 H 0.3738 0.1065 0.1260 0.050 Uiso 1 1 calc R . .
C21 C 0.1730(5) 0.2348(3) 0.2824(2) 0.0524(12) Uani 1 1 d . . .
C22 C 0.4843(4) 0.55433(19) 0.02838(18) 0.0363(8) Uani 1 1 d . . .
C23 C 0.5679(4) 0.5958(2) -0.0089(2) 0.0433(10) Uani 1 1 d . . .
C24 C 0.6895(4) 0.6169(3) 0.0151(3) 0.0576(12) Uani 1 1 d . . .
H24 H 0.7460 0.6445 -0.0103 0.069 Uiso 1 1 calc R . .
C25 C 0.7291(5) 0.5987(3) 0.0747(3) 0.0735(16) Uani 1 1 d . . .
H25 H 0.8125 0.6131 0.0896 0.088 Uiso 1 1 calc R . .
C26 C 0.6459(6) 0.5587(3) 0.1134(3) 0.0687(14) Uani 1 1 d . . .
H26 H 0.6717 0.5466 0.1547 0.082 Uiso 1 1 calc R . .
C27 C 0.5268(5) 0.5376(2) 0.0903(2) 0.0492(10) Uani 1 1 d . . .
H27 H 0.4706 0.5109 0.1164 0.059 Uiso 1 1 calc R . .
C28 C 0.5333(5) 0.6209(3) -0.0731(2) 0.0526(10) Uani 1 1 d . . .
C29 C 0.2154(4) 0.5649(2) -0.03568(18) 0.0380(8) Uani 1 1 d . . .
C30 C 0.1544(5) 0.6250(2) -0.0095(2) 0.0487(9) Uani 1 1 d . . .
C31 C 0.0603(6) 0.6618(3) -0.0443(3) 0.0689(15) Uani 1 1 d . . .
H31 H 0.0184 0.7015 -0.0264 0.083 Uiso 1 1 calc R . .
C32 C 0.0283(6) 0.6412(3) -0.1037(3) 0.0762(16) Uani 1 1 d . . .
H32 H -0.0340 0.6677 -0.1268 0.091 Uiso 1 1 calc R . .
C33 C 0.0850(6) 0.5823(3) -0.1312(3) 0.0694(16) Uani 1 1 d . . .
H33 H 0.0612 0.5680 -0.1723 0.083 Uiso 1 1 calc R . .
C34 C 0.1784(4) 0.5445(2) -0.0966(2) 0.0492(10) Uani 1 1 d . . .
H34 H 0.2176 0.5042 -0.1147 0.059 Uiso 1 1 calc R . .
C_1 C 0.1893(6) 0.6535(3) 0.0540(3) 0.0697(16) Uani 1 1 d D . .
F1D_1 F 0.2395(6) 0.6128(3) 0.0937(2) 0.0779(13) Uiso 0.69 1 d PD . .
F2D_1 F 0.0881(7) 0.6857(4) 0.0815(3) 0.099(2) Uiso 0.69 1 d PD . .
F3D_1 F 0.2823(6) 0.7083(3) 0.0467(3) 0.1036(18) Uiso 0.69 1 d PD . .
F4D_1 F 0.1051(13) 0.6080(6) 0.1034(5) 0.096(3) Uiso 0.31 1 d PD . .
F5D_1 F 0.1347(13) 0.7134(6) 0.0685(5) 0.081(3) Uiso 0.31 1 d PD . .
F6D_1 F 0.2968(10) 0.6346(5) 0.0821(4) 0.055(2) Uiso 0.31 1 d PD . .
F1 F 0.7420(3) 0.1273(2) 0.25340(19) 0.0966(12) Uani 1 1 d . . .
F2 F 0.5342(4) 0.13020(18) 0.26849(17) 0.0854(11) Uani 1 1 d . . .
F3 F 0.6091(3) 0.12849(15) 0.17439(16) 0.0765(9) Uani 1 1 d . . .
F4 F 0.1234(4) 0.21593(18) 0.33824(15) 0.0954(13) Uani 1 1 d . . .
F5 F 0.2815(3) 0.27214(15) 0.29368(12) 0.0583(7) Uani 1 1 d . . .
F6 F 0.0852(3) 0.27745(17) 0.25617(17) 0.0738(9) Uani 1 1 d . . .
F7 F 0.4404(4) 0.67201(18) -0.07079(17) 0.0848(10) Uani 1 1 d . . .
F8 F 0.6336(3) 0.64905(18) -0.10492(15) 0.0807(9) Uani 1 1 d . . .
F9 F 0.4802(4) 0.57139(16) -0.10961(13) 0.0744(9) Uani 1 1 d . . .

loop_
_atom_site_aniso_label
_atom_site_aniso_U_11
_atom_site_aniso_U_22
_atom_site_aniso_U_33
_atom_site_aniso_U_23
_atom_site_aniso_U_13
_atom_site_aniso_U_12
Eu1 0.02128(7) 0.02422(7) 0.02898(6) -0.00097(7) 0.00224(7) -0.00047(7)
P1 0.0278(5) 0.0250(4) 0.0313(4) 0.0020(3) 0.0015(3) 0.0004(3)
P2 0.0290(5) 0.0220(4) 0.0334(4) 0.0005(3) 0.0046(4) -0.0024(4)
N1 0.0224(14) 0.0231(13) 0.0270(12) -0.0039(10) 0.0052(10) -0.0020(11)
N2 0.054(2) 0.0385(17) 0.0316(14) -0.0038(12) 0.0003(16) 0.0054(17)
N3 0.0263(16) 0.0423(19) 0.0499(19) 0.0114(15) -0.0047(14) -0.0049(14)
N4 0.0304(15) 0.0378(16) 0.0328(14) -0.0013(13) 0.0031(13) -0.0038(12)
O1 0.0223(12) 0.0298(13) 0.0326(12) -0.0040(10) 0.0027(10) -0.0036(10)
O2 0.0328(14) 0.0290(13) 0.0332(12) 0.0012(10) -0.0020(10) 0.0043(10)
O3 0.0385(15) 0.0259(12) 0.0334(12) 0.0016(10) 0.0065(11) -0.0038(11)
O4 0.0479(18) 0.0446(17) 0.0466(15) -0.0110(13) 0.0086(14) -0.0091(14)
O5 0.0371(16) 0.068(2) 0.0460(15) -0.0172(15) 0.0010(13) 0.0040(15)
O6 0.078(2) 0.079(2) 0.0391(14) -0.0215(15) -0.0031(17) -0.002(2)
O7 0.0442(17) 0.0459(17) 0.0489(16) 0.0012(13) -0.0039(13) 0.0091(14)
O8 0.0461(16) 0.0391(17) 0.0445(14) -0.0036(11) -0.0098(13) 0.0009(13)
O9 0.0409(17) 0.069(2) 0.067(2) 0.0267(17) -0.0147(15) -0.0023(16)
O10 0.0298(14) 0.0332(15) 0.0732(19) -0.0068(13) 0.0121(13) -0.0034(12)
O11 0.0313(14) 0.0378(15) 0.0668(18) -0.0158(13) 0.0154(13) -0.0046(12)
O12 0.0474(17) 0.0403(16) 0.0565(17) -0.0058(12) 0.0103(13) -0.0202(13)
C1 0.0286(17) 0.0277(17) 0.0298(15) -0.0050(12) 0.0055(13) 0.0010(14)
C2 0.0271(19) 0.041(2) 0.0398(17) -0.0008(15) 0.0013(15) 0.0051(16)
C3 0.0228(18) 0.047(2) 0.053(2) -0.0040(18) 0.0026(16) -0.0040(16)
C4 0.0288(17) 0.034(2) 0.0433(18) -0.0042(14) 0.0101(15) -0.0084(14)
C5 0.0273(15) 0.0253(16) 0.0280(13) -0.0037(12) 0.0066(12) -0.0017(14)
C6 0.037(2) 0.0259(17) 0.0343(17) -0.0028(12) 0.0038(14) 0.0037(15)
C7 0.0326(19) 0.0229(16) 0.0309(15) 0.0010(12) 0.0038(13) 0.0005(13)
C8 0.0289(18) 0.039(2) 0.0319(16) 0.0023(14) 0.0016(14) -0.0029(15)
C9 0.037(2) 0.047(2) 0.0409(18) 0.0076(16) 0.0002(17) 0.0017(18)
C10 0.032(2) 0.066(3) 0.048(2) -0.002(2) -0.0073(18) -0.001(2)
C11 0.037(2) 0.067(3) 0.047(2) -0.012(2) -0.0034(19) -0.013(2)
C12 0.055(2) 0.048(2) 0.0475(19) -0.0082(18) 0.003(2) -0.016(3)
C13 0.038(2) 0.042(2) 0.0396(18) -0.0014(16) 0.0005(16) -0.0030(18)
C14 0.052(3) 0.046(3) 0.071(3) 0.011(2) -0.009(2) 0.009(2)
C15 0.037(2) 0.0327(19) 0.0360(17) 0.0124(15) -0.0026(15) -0.0044(15)
C16 0.033(2) 0.039(2) 0.047(2) 0.0140(17) 0.0019(16) 0.0018(17)
C17 0.037(2) 0.060(3) 0.069(3) 0.021(2) 0.006(2) -0.003(2)
C18 0.051(3) 0.050(3) 0.077(3) 0.018(2) -0.006(3) -0.019(3)
C19 0.065(3) 0.036(2) 0.058(3) 0.0108(19) -0.013(2) -0.010(2)
C20 0.046(2) 0.031(2) 0.049(2) 0.0058(16) -0.0045(16) -0.0023(17)
C21 0.051(3) 0.056(3) 0.050(2) 0.013(2) 0.019(2) 0.009(2)
C22 0.036(2) 0.0240(17) 0.049(2) -0.0064(15) 0.0100(16) -0.0028(15)
C23 0.044(2) 0.032(2) 0.054(2) -0.0050(16) 0.0144(19) -0.0063(17)
C24 0.039(2) 0.054(3) 0.080(3) -0.013(3) 0.010(2) -0.018(2)
C25 0.047(3) 0.084(4) 0.090(4) -0.020(3) -0.010(3) -0.022(3)
C26 0.062(3) 0.069(3) 0.075(3) -0.007(3) -0.019(3) -0.015(3)
C27 0.050(3) 0.047(2) 0.050(2) -0.0033(18) -0.0059(19) -0.005(2)
C28 0.064(3) 0.039(2) 0.055(2) 0.005(2) 0.014(2) -0.003(2)
C29 0.037(2) 0.0286(19) 0.049(2) 0.0115(16) 0.0043(17) 0.0002(16)
C30 0.040(2) 0.034(2) 0.072(3) 0.0093(18) 0.008(2) 0.006(2)
C31 0.051(3) 0.049(3) 0.106(5) 0.014(3) 0.006(3) 0.019(2)
C32 0.056(3) 0.076(4) 0.097(4) 0.036(4) -0.009(3) 0.019(3)
C33 0.062(3) 0.086(4) 0.061(3) 0.028(3) -0.006(3) 0.009(3)
C34 0.048(3) 0.051(2) 0.048(2) 0.0126(19) 0.000(2) 0.0079(19)
C_1 0.072(4) 0.044(3) 0.094(4) -0.022(3) 0.019(3) 0.018(3)
F1 0.070(2) 0.071(2) 0.148(3) 0.010(2) -0.047(2) 0.0259(19)
F2 0.079(2) 0.067(2) 0.110(3) 0.042(2) -0.008(2) -0.0070(18)
F3 0.080(2) 0.0462(17) 0.103(2) -0.0126(15) -0.0243(18) 0.0144(15)
F4 0.138(3) 0.075(2) 0.0737(19) 0.0148(16) 0.070(2) 0.007(2)
F5 0.0646(18) 0.0650(18) 0.0454(13) -0.0089(12) 0.0047(13) -0.0007(15)
F6 0.0512(17) 0.0614(19) 0.109(2) 0.0166(17) 0.0166(17) 0.0188(15)
F7 0.097(3) 0.070(2) 0.087(2) 0.0287(17) 0.006(2) 0.008(2)
F8 0.082(2) 0.092(2) 0.0680(17) 0.0113(17) 0.0302(19) -0.0411(19)
F9 0.105(3) 0.0671(19) 0.0515(15) 0.0045(14) -0.0002(17) -0.0356(18)

loop_
_atom_type_symbol
_atom_type_description
_atom_type_scat_dispersion_real
_atom_type_scat_dispersion_imag
_atom_type_scat_source
C C 0.0033 0.0016 'International Tables Vol C Tables 4.2.6.8 and 6.1.1.4'
H H 0.0000 0.0000 'International Tables Vol C Tables 4.2.6.8 and 6.1.1.4'
N N 0.0061 0.0033 'International Tables Vol C Tables 4.2.6.8 and 6.1.1.4'
O O 0.0106 0.0060 'International Tables Vol C Tables 4.2.6.8 and 6.1.1.4'
F F 0.0171 0.0103 'International Tables Vol C Tables 4.2.6.8 and 6.1.1.4'
P P 0.1023 0.0942 'International Tables Vol C Tables 4.2.6.8 and 6.1.1.4'
Eu Eu -0.1578 3.6682 'International Tables Vol C Tables 4.2.6.8 and 6.1.1.4'

loop_
_geom_angle_atom_site_label_1
_geom_angle_atom_site_label_2
_geom_angle_atom_site_label_3
_geom_angle
_geom_angle_site_symmetry_1
_geom_angle_site_symmetry_3
_geom_angle_publ_flag
O3 Eu1 O2 108.51(9) . . ?
O3 Eu1 O1 75.27(9) . . ?
O2 Eu1 O1 76.80(8) . . ?
O3 Eu1 O5 105.44(10) . . ?
O2 Eu1 O5 87.61(9) . . ?
O1 Eu1 O5 163.58(9) . . ?
O3 Eu1 O10 151.95(9) . . ?
O2 Eu1 O10 98.96(10) . . ?
O1 Eu1 O10 117.65(9) . . ?
O5 Eu1 O10 69.46(10) . . ?
O3 Eu1 O8 79.37(9) . . ?
O2 Eu1 O8 145.96(9) . . ?
O1 Eu1 O8 73.36(9) . . ?
O5 Eu1 O8 123.05(10) . . ?
O10 Eu1 O8 81.02(10) . . ?
O3 Eu1 O11 143.60(9) . . ?
O2 Eu1 O11 73.13(9) . . ?
O1 Eu1 O11 69.72(8) . . ?
O5 Eu1 O11 110.95(10) . . ?
O10 Eu1 O11 50.57(9) . . ?
O8 Eu1 O11 81.38(10) . . ?
O3 Eu1 O7 75.98(9) . . ?
O2 Eu1 O7 162.28(9) . . ?
O1 Eu1 O7 120.69(9) . . ?
O5 Eu1 O7 74.70(10) . . ?
O10 Eu1 O7 76.10(10) . . ?
O8 Eu1 O7 50.96(9) . . ?
O11 Eu1 O7 113.88(10) . . ?
O3 Eu1 O4 67.99(9) . . ?
O2 Eu1 O4 69.64(9) . . ?
O1 Eu1 O4 117.36(9) . . ?
O5 Eu1 O4 50.64(10) . . ?
O10 Eu1 O4 118.66(9) . . ?
O8 Eu1 O4 139.96(9) . . ?
O11 Eu1 O4 138.50(10) . . ?
O7 Eu1 O4 97.48(10) . . ?
O2 P1 C6 109.62(15) . . ?
O2 P1 C15 111.04(17) . . ?
C6 P1 C15 105.17(18) . . ?
O2 P1 C8 107.85(16) . . ?
C6 P1 C8 105.55(17) . . ?
C15 P1 C8 117.30(17) . . ?
O3 P2 C29 112.17(17) . . ?
O3 P2 C7 107.00(15) . . ?
C29 P2 C7 109.28(18) . . ?
O3 P2 C22 107.32(16) . . ?
C29 P2 C22 114.12(18) . . ?
C7 P2 C22 106.57(17) . . ?
O1 N1 C5 120.2(3) . . ?
O1 N1 C1 118.2(3) . . ?
C5 N1 C1 121.4(3) . . ?
O6 N2 O4 123.3(4) . . ?
O6 N2 O5 120.8(4) . . ?
O4 N2 O5 115.9(3) . . ?
O9 N3 O7 122.6(4) . . ?
O9 N3 O8 120.7(4) . . ?
O7 N3 O8 116.7(3) . . ?
O12 N4 O11 122.3(3) . . ?
O12 N4 O10 122.6(3) . . ?
O11 N4 O10 115.1(3) . . ?
N1 O1 Eu1 122.74(19) . . ?
P1 O2 Eu1 147.28(15) . . ?
P2 O3 Eu1 146.28(15) . . ?
N2 O4 Eu1 94.7(2) . . ?
N2 O5 Eu1 98.6(2) . . ?
N3 O7 Eu1 95.5(2) . . ?
N3 O8 Eu1 96.8(2) . . ?
N4 O10 Eu1 97.5(2) . . ?
N4 O11 Eu1 96.2(2) . . ?
C2 C1 N1 118.7(3) . . ?
C2 C1 C6 123.6(3) . . ?
N1 C1 C6 117.7(3) . . ?
C3 C2 C1 120.7(4) . . ?
C3 C2 H2 119.7 . . ?
C1 C2 H2 119.7 . . ?
C2 C3 C4 119.3(4) . . ?
C2 C3 H3 120.3 . . ?
C4 C3 H3 120.3 . . ?
C3 C4 C5 120.8(4) . . ?
C3 C4 H4 119.6 . . ?
C5 C4 H4 119.6 . . ?
N1 C5 C4 118.7(3) . . ?
N1 C5 C7 117.2(3) . . ?
C4 C5 C7 124.1(3) . . ?
C1 C6 P1 111.9(2) . . ?
C1 C6 H6A 109.2 . . ?
P1 C6 H6A 109.2 . . ?
C1 C6 H6B 109.2 . . ?
P1 C6 H6B 109.2 . . ?
H6A C6 H6B 107.9 . . ?
C5 C7 P2 107.3(2) . . ?
C5 C7 H7A 110.3 . . ?
P2 C7 H7A 110.3 . . ?
C5 C7 H7B 110.3 . . ?
P2 C7 H7B 110.3 . . ?
H7A C7 H7B 108.5 . . ?
C9 C8 C13 117.4(4) . . ?
C9 C8 P1 130.9(3) . . ?
C13 C8 P1 111.2(3) . . ?
C10 C9 C8 120.2(4) . . ?
C10 C9 C14 117.1(4) . . ?
C8 C9 C14 122.6(4) . . ?
C11 C10 C9 121.0(4) . . ?
C11 C10 H10 119.5 . . ?
C9 C10 H10 119.5 . . ?
C10 C11 C12 120.1(4) . . ?
C10 C11 H11 120.0 . . ?
C12 C11 H11 120.0 . . ?
C13 C12 C11 119.9(4) . . ?
C13 C12 H12 120.1 . . ?
C11 C12 H12 120.1 . . ?
C12 C13 C8 121.3(4) . . ?
C12 C13 H13 119.4 . . ?
C8 C13 H13 119.4 . . ?
F1 C14 F2 105.8(4) . . ?
F1 C14 F3 106.6(4) . . ?
F2 C14 F3 104.9(4) . . ?
F1 C14 C9 114.0(4) . . ?
F2 C14 C9 112.5(4) . . ?
F3 C14 C9 112.4(4) . . ?
C20 C15 C16 118.5(4) . . ?
C20 C15 P1 117.9(3) . . ?
C16 C15 P1 123.3(3) . . ?
C17 C16 C15 119.6(4) . . ?
C17 C16 C21 117.6(4) . . ?
C15 C16 C21 122.8(4) . . ?
C16 C17 C18 120.3(4) . . ?
C16 C17 H17 119.9 . . ?
C18 C17 H17 119.9 . . ?
C19 C18 C17 120.1(4) . . ?
C19 C18 H18 119.9 . . ?
C17 C18 H18 119.9 . . ?
C18 C19 C20 120.2(5) . . ?
C18 C19 H19 119.9 . . ?
C20 C19 H19 119.9 . . ?
C19 C20 C15 121.2(4) . . ?
C19 C20 H20 119.4 . . ?
C15 C20 H20 119.4 . . ?
F6 C21 F5 108.0(4) . . ?
F6 C21 F4 106.4(4) . . ?
F5 C21 F4 107.1(4) . . ?
F6 C21 C16 111.9(4) . . ?
F5 C21 C16 112.6(4) . . ?
F4 C21 C16 110.6(4) . . ?
C23 C22 C27 117.6(4) . . ?
C23 C22 P2 128.1(3) . . ?
C27 C22 P2 113.9(3) . . ?
C24 C23 C22 119.5(4) . . ?
C24 C23 C28 116.8(4) . . ?
C22 C23 C28 123.6(4) . . ?
C25 C24 C23 121.6(5) . . ?
C25 C24 H24 119.2 . . ?
C23 C24 H24 119.2 . . ?
C24 C25 C26 120.0(5) . . ?
C24 C25 H25 120.0 . . ?
C26 C25 H25 120.0 . . ?
C27 C26 C25 118.8(5) . . ?
C27 C26 H26 120.6 . . ?
C25 C26 H26 120.6 . . ?
C26 C27 C22 122.5(4) . . ?
C26 C27 H27 118.8 . . ?
C22 C27 H27 118.8 . . ?
F9 C28 F8 107.3(4) . . ?
F9 C28 F7 104.1(4) . . ?
F8 C28 F7 105.3(4) . . ?
F9 C28 C23 113.9(4) . . ?
F8 C28 C23 114.3(4) . . ?
F7 C28 C23 111.1(4) . . ?
C34 C29 C30 117.9(4) . . ?
C34 C29 P2 116.9(3) . . ?
C30 C29 P2 125.2(3) . . ?
C31 C30 C29 119.8(5) . . ?
C31 C30 C_1 117.3(4) . . ?
C29 C30 C_1 122.9(4) . . ?
C32 C31 C30 120.8(5) . . ?
C32 C31 H31 119.6 . . ?
C30 C31 H31 119.6 . . ?
C31 C32 C33 121.5(5) . . ?
C31 C32 H32 119.2 . . ?
C33 C32 H32 119.2 . . ?
C32 C33 C34 118.2(5) . . ?
C32 C33 H33 120.9 . . ?
C34 C33 H33 120.9 . . ?
C33 C34 C29 121.8(5) . . ?
C33 C34 H34 119.1 . . ?
C29 C34 H34 119.1 . . ?
F1D_1 C_1 F5D_1 123.5(7) . . ?
F6D_1 C_1 F5D_1 119.5(8) . . ?
F1D_1 C_1 F2D_1 107.6(6) . . ?
F6D_1 C_1 F2D_1 125.3(7) . . ?
F1D_1 C_1 F3D_1 104.7(6) . . ?
F6D_1 C_1 F3D_1 71.9(6) . . ?
F5D_1 C_1 F3D_1 70.7(7) . . ?
F2D_1 C_1 F3D_1 103.2(5) . . ?
F1D_1 C_1 C30 118.8(4) . . ?
F6D_1 C_1 C30 121.0(5) . . ?
F5D_1 C_1 C30 115.3(7) . . ?
F2D_1 C_1 C30 112.2(5) . . ?
F3D_1 C_1 C30 109.0(5) . . ?
F1D_1 C_1 F4D_1 56.3(6) . . ?
F6D_1 C_1 F4D_1 90.0(7) . . ?
F5D_1 C_1 F4D_1 95.0(8) . . ?
F2D_1 C_1 F4D_1 63.1(6) . . ?
F3D_1 C_1 F4D_1 145.4(7) . . ?
C30 C_1 F4D_1 105.6(6) . . ?

loop_
_geom_bond_atom_site_label_1
_geom_bond_atom_site_label_2
_geom_bond_distance
_geom_bond_site_symmetry_2
_geom_bond_publ_flag
Eu1 O3 2.320(2) . ?
Eu1 O2 2.334(2) . ?
Eu1 O1 2.424(2) . ?
Eu1 O5 2.463(3) . ?
Eu1 O10 2.481(3) . ?
Eu1 O8 2.490(3) . ?
Eu1 O11 2.510(3) . ?
Eu1 O7 2.528(3) . ?
Eu1 O4 2.561(3) . ?
P1 O2 1.491(3) . ?
P1 C6 1.807(3) . ?
P1 C15 1.814(4) . ?
P1 C8 1.824(4) . ?
P2 O3 1.495(2) . ?
P2 C29 1.801(4) . ?
P2 C7 1.823(3) . ?
P2 C22 1.826(4) . ?
N1 O1 1.328(3) . ?
N1 C5 1.364(4) . ?
N1 C1 1.376(4) . ?
N2 O6 1.218(4) . ?
N2 O4 1.254(4) . ?
N2 O5 1.282(4) . ?
N3 O9 1.222(4) . ?
N3 O7 1.260(4) . ?
N3 O8 1.276(4) . ?
N4 O12 1.204(4) . ?
N4 O11 1.262(4) . ?
N4 O10 1.265(4) . ?
C1 C2 1.376(5) . ?
C1 C6 1.487(5) . ?
C2 C3 1.373(6) . ?
C2 H2 0.9400 . ?
C3 C4 1.373(6) . ?
C3 H3 0.9400 . ?
C4 C5 1.381(5) . ?
C4 H4 0.9400 . ?
C5 C7 1.495(5) . ?
C6 H6A 0.9800 . ?
C6 H6B 0.9800 . ?
C7 H7A 0.9800 . ?
C7 H7B 0.9800 . ?
C8 C9 1.396(5) . ?
C8 C13 1.415(5) . ?
C9 C10 1.391(6) . ?
C9 C14 1.481(6) . ?
C10 C11 1.367(7) . ?
C10 H10 0.9400 . ?
C11 C12 1.377(7) . ?
C11 H11 0.9400 . ?
C12 C13 1.377(6) . ?
C12 H12 0.9400 . ?
C13 H13 0.9400 . ?
C14 F1 1.328(6) . ?
C14 F2 1.339(6) . ?
C14 F3 1.346(6) . ?
C15 C20 1.389(5) . ?
C15 C16 1.407(5) . ?
C16 C17 1.392(6) . ?
C16 C21 1.510(6) . ?
C17 C18 1.398(7) . ?
C17 H17 0.9400 . ?
C18 C19 1.358(7) . ?
C18 H18 0.9400 . ?
C19 C20 1.387(6) . ?
C19 H19 0.9400 . ?
C20 H20 0.9400 . ?
C21 F6 1.320(5) . ?
C21 F5 1.325(6) . ?
C21 F4 1.331(5) . ?
C22 C23 1.395(5) . ?
C22 C27 1.413(6) . ?
C23 C24 1.389(6) . ?
C23 C28 1.481(6) . ?
C24 C25 1.365(8) . ?
C24 H24 0.9400 . ?
C25 C26 1.396(8) . ?
C25 H25 0.9400 . ?
C26 C27 1.359(7) . ?
C26 H26 0.9400 . ?
C27 H27 0.9400 . ?
C28 F9 1.325(5) . ?
C28 F8 1.327(5) . ?
C28 F7 1.348(6) . ?
C29 C34 1.394(6) . ?
C29 C30 1.405(6) . ?
C30 C31 1.389(7) . ?
C30 C_1 1.489(7) . ?
C31 C32 1.353(9) . ?
C31 H31 0.9400 . ?
C32 C33 1.379(8) . ?
C32 H32 0.9400 . ?
C33 C34 1.391(6) . ?
C33 H33 0.9400 . ?
C34 H34 0.9400 . ?
C_1 F1D_1 1.246(7) . ?
C_1 F6D_1 1.289(11) . ?
C_1 F5D_1 1.294(12) . ?
C_1 F2D_1 1.324(8) . ?
C_1 F3D_1 1.405(8) . ?
C_1 F4D_1 1.598(14) . ?
F1D_1 F6D_1 0.752(9) . ?
F1D_1 F4D_1 1.378(14) . ?
F2D_1 F5D_1 0.755(12) . ?
F2D_1 F4D_1 1.547(13) . ?
F3D_1 F5D_1 1.565(14) . ?
F3D_1 F6D_1 1.585(11) . ?

loop_
_geom_hbond_atom_site_label_D
_geom_hbond_atom_site_label_H
_geom_hbond_atom_site_label_A
_geom_hbond_distance_DH
_geom_hbond_distance_HA
_geom_hbond_distance_DA
_geom_hbond_angle_DHA
_geom_hbond_site_symmetry_A
C2 H2 O12 0.94 2.49 3.385(5) 158.1 1_655
C6 H6A F3 0.98 2.44 3.193(5) 133.0 .
C6 H6A O8 0.98 2.53 3.221(4) 127.3 4
C7 H7B F9 0.98 2.30 3.021(4) 129.3 .
C10 H10 F1 0.94 2.29 2.655(6) 102.6 .
C13 H13 O2 0.94 2.33 2.829(5) 112.4 .
C13 H13 O4 0.94 2.55 3.466(5) 166.4 .
C17 H17 F4 0.94 2.36 2.675(7) 99.5 .
C18 H18 O5 0.94 2.60 3.463(5) 153.5 3_545
C24 H24 F8 0.94 2.30 2.669(6) 102.6 .
C27 H27 O3 0.94 2.37 2.859(5) 111.8 .
C34 H34 O6 0.94 2.57 3.137(6) 118.9 2_564

loop_
_geom_torsion_atom_site_label_1
_geom_torsion_atom_site_label_2
_geom_torsion_atom_site_label_3
_geom_torsion_atom_site_label_4
_geom_torsion
_geom_torsion_site_symmetry_1
_geom_torsion_site_symmetry_2
_geom_torsion_site_symmetry_3
_geom_torsion_site_symmetry_4
_geom_torsion_publ_flag
C5 N1 O1 Eu1 -91.8(3) . . . . ?
C1 N1 O1 Eu1 92.2(3) . . . . ?
O3 Eu1 O1 N1 51.2(2) . . . . ?
O2 Eu1 O1 N1 -62.3(2) . . . . ?
O5 Eu1 O1 N1 -43.5(5) . . . . ?
O10 Eu1 O1 N1 -155.6(2) . . . . ?
O8 Eu1 O1 N1 134.3(3) . . . . ?
O11 Eu1 O1 N1 -139.0(3) . . . . ?
O7 Eu1 O1 N1 114.6(2) . . . . ?
O4 Eu1 O1 N1 -3.9(3) . . . . ?
C6 P1 O2 Eu1 18.1(3) . . . . ?
C15 P1 O2 Eu1 -97.7(3) . . . . ?
C8 P1 O2 Eu1 132.5(3) . . . . ?
O3 Eu1 O2 P1 -89.4(3) . . . . ?
O1 Eu1 O2 P1 -20.1(3) . . . . ?
O5 Eu1 O2 P1 165.1(3) . . . . ?
O10 Eu1 O2 P1 96.3(3) . . . . ?
O8 Eu1 O2 P1 9.1(4) . . . . ?
O11 Eu1 O2 P1 52.4(3) . . . . ?
O7 Eu1 O2 P1 168.5(3) . . . . ?
O4 Eu1 O2 P1 -146.3(3) . . . . ?
C29 P2 O3 Eu1 83.4(3) . . . . ?
C7 P2 O3 Eu1 -36.4(3) . . . . ?
C22 P2 O3 Eu1 -150.5(3) . . . . ?
O2 Eu1 O3 P2 112.3(3) . . . . ?
O1 Eu1 O3 P2 42.0(3) . . . . ?
O5 Eu1 O3 P2 -155.0(3) . . . . ?
O10 Eu1 O3 P2 -79.8(4) . . . . ?
O8 Eu1 O3 P2 -33.4(3) . . . . ?
O11 Eu1 O3 P2 25.8(4) . . . . ?
O7 Eu1 O3 P2 -85.5(3) . . . . ?
O4 Eu1 O3 P2 170.2(3) . . . . ?
O6 N2 O4 Eu1 176.0(3) . . . . ?
O5 N2 O4 Eu1 -3.8(3) . . . . ?
O3 Eu1 O4 N2 137.0(2) . . . . ?
O2 Eu1 O4 N2 -102.0(2) . . . . ?
O1 Eu1 O4 N2 -164.2(2) . . . . ?
O5 Eu1 O4 N2 2.3(2) . . . . ?
O10 Eu1 O4 N2 -12.8(2) . . . . ?
O8 Eu1 O4 N2 99.2(2) . . . . ?
O11 Eu1 O4 N2 -74.5(3) . . . . ?
O7 Eu1 O4 N2 65.4(2) . . . . ?
O6 N2 O5 Eu1 -175.8(3) . . . . ?
O4 N2 O5 Eu1 3.9(3) . . . . ?
O3 Eu1 O5 N2 -45.4(2) . . . . ?
O2 Eu1 O5 N2 63.2(2) . . . . ?
O1 Eu1 O5 N2 44.9(5) . . . . ?
O10 Eu1 O5 N2 163.6(3) . . . . ?
O8 Eu1 O5 N2 -132.6(2) . . . . ?
O11 Eu1 O5 N2 134.1(2) . . . . ?
O7 Eu1 O5 N2 -115.8(2) . . . . ?
O4 Eu1 O5 N2 -2.2(2) . . . . ?
O9 N3 O7 Eu1 -178.0(3) . . . . ?
O8 N3 O7 Eu1 2.0(3) . . . . ?
O3 Eu1 O7 N3 86.4(2) . . . . ?
O2 Eu1 O7 N3 -166.5(3) . . . . ?
O1 Eu1 O7 N3 23.3(3) . . . . ?
O5 Eu1 O7 N3 -163.0(2) . . . . ?
O10 Eu1 O7 N3 -90.8(2) . . . . ?
O8 Eu1 O7 N3 -1.2(2) . . . . ?
O11 Eu1 O7 N3 -56.4(2) . . . . ?
O4 Eu1 O7 N3 151.4(2) . . . . ?
O9 N3 O8 Eu1 178.0(3) . . . . ?
O7 N3 O8 Eu1 -2.1(3) . . . . ?
O3 Eu1 O8 N3 -79.3(2) . . . . ?
O2 Eu1 O8 N3 173.26(19) . . . . ?
O1 Eu1 O8 N3 -157.0(2) . . . . ?
O5 Eu1 O8 N3 22.3(3) . . . . ?
O10 Eu1 O8 N3 80.5(2) . . . . ?
O11 Eu1 O8 N3 131.7(2) . . . . ?
O7 Eu1 O8 N3 1.18(19) . . . . ?
O4 Eu1 O8 N3 -44.0(3) . . . . ?
O12 N4 O10 Eu1 172.2(3) . . . . ?
O11 N4 O10 Eu1 -8.0(3) . . . . ?
O3 Eu1 O10 N4 137.0(2) . . . . ?
O2 Eu1 O10 N4 -54.6(2) . . . . ?
O1 Eu1 O10 N4 25.1(2) . . . . ?
O5 Eu1 O10 N4 -138.6(2) . . . . ?
O8 Eu1 O10 N4 90.9(2) . . . . ?
O11 Eu1 O10 N4 4.7(2) . . . . ?
O7 Eu1 O10 N4 142.8(2) . . . . ?
O4 Eu1 O10 N4 -126.2(2) . . . . ?
O12 N4 O11 Eu1 -172.4(3) . . . . ?
O10 N4 O11 Eu1 7.9(3) . . . . ?
O3 Eu1 O11 N4 -148.83(19) . . . . ?
O2 Eu1 O11 N4 112.7(2) . . . . ?
O1 Eu1 O11 N4 -165.5(2) . . . . ?
O5 Eu1 O11 N4 32.0(2) . . . . ?
O10 Eu1 O11 N4 -4.7(2) . . . . ?
O8 Eu1 O11 N4 -90.2(2) . . . . ?
O7 Eu1 O11 N4 -50.0(2) . . . . ?
O4 Eu1 O11 N4 85.7(2) . . . . ?
O1 N1 C1 C2 -177.2(3) . . . . ?
C5 N1 C1 C2 6.9(5) . . . . ?
O1 N1 C1 C6 3.7(4) . . . . ?
C5 N1 C1 C6 -172.3(3) . . . . ?
N1 C1 C2 C3 -2.3(5) . . . . ?
C6 C1 C2 C3 176.8(3) . . . . ?
C1 C2 C3 C4 -2.7(6) . . . . ?
C2 C3 C4 C5 3.4(6) . . . . ?
O1 N1 C5 C4 177.9(3) . . . . ?
C1 N1 C5 C4 -6.2(4) . . . . ?
O1 N1 C5 C7 0.2(4) . . . . ?
C1 N1 C5 C7 176.1(3) . . . . ?
C3 C4 C5 N1 1.0(5) . . . . ?
C3 C4 C5 C7 178.6(3) . . . . ?
C2 C1 C6 P1 93.2(4) . . . . ?
N1 C1 C6 P1 -87.7(3) . . . . ?
O2 P1 C6 C1 57.5(3) . . . . ?
C15 P1 C6 C1 177.0(3) . . . . ?
C8 P1 C6 C1 -58.4(3) . . . . ?
N1 C5 C7 P2 88.0(3) . . . . ?
C4 C5 C7 P2 -89.6(3) . . . . ?
O3 P2 C7 C5 -56.3(3) . . . . ?
C29 P2 C7 C5 -177.9(2) . . . . ?
C22 P2 C7 C5 58.3(3) . . . . ?
O2 P1 C8 C9 169.4(3) . . . . ?
C6 P1 C8 C9 -73.5(4) . . . . ?
C15 P1 C8 C9 43.2(4) . . . . ?
O2 P1 C8 C13 -18.3(3) . . . . ?
C6 P1 C8 C13 98.8(3) . . . . ?
C15 P1 C8 C13 -144.5(3) . . . . ?
C13 C8 C9 C10 -2.2(5) . . . . ?
P1 C8 C9 C10 169.6(3) . . . . ?
C13 C8 C9 C14 178.3(4) . . . . ?
P1 C8 C9 C14 -9.9(6) . . . . ?
C8 C9 C10 C11 -0.6(6) . . . . ?
C14 C9 C10 C11 178.9(4) . . . . ?
C9 C10 C11 C12 3.1(7) . . . . ?
C10 C11 C12 C13 -2.6(6) . . . . ?
C11 C12 C13 C8 -0.3(6) . . . . ?
C9 C8 C13 C12 2.7(5) . . . . ?
P1 C8 C13 C12 -170.7(3) . . . . ?
C10 C9 C14 F1 -1.6(6) . . . . ?
C8 C9 C14 F1 177.9(4) . . . . ?
C10 C9 C14 F2 118.8(4) . . . . ?
C8 C9 C14 F2 -61.7(5) . . . . ?
C10 C9 C14 F3 -123.1(4) . . . . ?
C8 C9 C14 F3 56.4(6) . . . . ?
O2 P1 C15 C20 133.6(3) . . . . ?
C6 P1 C15 C20 15.1(3) . . . . ?
C8 P1 C15 C20 -101.8(3) . . . . ?
O2 P1 C15 C16 -40.1(4) . . . . ?
C6 P1 C15 C16 -158.6(3) . . . . ?
C8 P1 C15 C16 84.5(4) . . . . ?
C20 C15 C16 C17 -1.6(6) . . . . ?
P1 C15 C16 C17 172.1(3) . . . . ?
C20 C15 C16 C21 179.1(4) . . . . ?
P1 C15 C16 C21 -7.2(6) . . . . ?
C15 C16 C17 C18 0.5(6) . . . . ?
C21 C16 C17 C18 179.8(4) . . . . ?
C16 C17 C18 C19 1.3(7) . . . . ?
C17 C18 C19 C20 -2.0(7) . . . . ?
C18 C19 C20 C15 0.9(7) . . . . ?
C16 C15 C20 C19 0.9(6) . . . . ?
P1 C15 C20 C19 -173.1(3) . . . . ?
C17 C16 C21 F6 -93.7(5) . . . . ?
C15 C16 C21 F6 85.5(5) . . . . ?
C17 C16 C21 F5 144.5(4) . . . . ?
C15 C16 C21 F5 -36.3(6) . . . . ?
C17 C16 C21 F4 24.7(6) . . . . ?
C15 C16 C21 F4 -156.1(4) . . . . ?
O3 P2 C22 C23 -176.4(3) . . . . ?
C29 P2 C22 C23 -51.4(4) . . . . ?
C7 P2 C22 C23 69.3(4) . . . . ?
O3 P2 C22 C27 11.4(3) . . . . ?
C29 P2 C22 C27 136.4(3) . . . . ?
C7 P2 C22 C27 -102.9(3) . . . . ?
C27 C22 C23 C24 1.9(6) . . . . ?
P2 C22 C23 C24 -170.0(3) . . . . ?
C27 C22 C23 C28 -176.4(4) . . . . ?
P2 C22 C23 C28 11.6(6) . . . . ?
C22 C23 C24 C25 -0.7(7) . . . . ?
C28 C23 C24 C25 177.8(5) . . . . ?
C23 C24 C25 C26 -0.9(9) . . . . ?
C24 C25 C26 C27 1.1(9) . . . . ?
C25 C26 C27 C22 0.3(8) . . . . ?
C23 C22 C27 C26 -1.8(7) . . . . ?
P2 C22 C27 C26 171.3(4) . . . . ?
C24 C23 C28 F9 136.4(4) . . . . ?
C22 C23 C28 F9 -45.2(6) . . . . ?
C24 C23 C28 F8 12.6(6) . . . . ?
C22 C23 C28 F8 -169.1(4) . . . . ?
C24 C23 C28 F7 -106.5(5) . . . . ?
C22 C23 C28 F7 71.9(5) . . . . ?
O3 P2 C29 C34 -116.3(3) . . . . ?
C7 P2 C29 C34 2.1(4) . . . . ?
C22 P2 C29 C34 121.3(3) . . . . ?
O3 P2 C29 C30 60.5(4) . . . . ?
C7 P2 C29 C30 179.0(3) . . . . ?
C22 P2 C29 C30 -61.8(4) . . . . ?
C34 C29 C30 C31 0.1(6) . . . . ?
P2 C29 C30 C31 -176.7(4) . . . . ?
C34 C29 C30 C_1 -177.6(4) . . . . ?
P2 C29 C30 C_1 5.6(6) . . . . ?
C29 C30 C31 C32 -1.2(8) . . . . ?
C_1 C30 C31 C32 176.6(5) . . . . ?
C30 C31 C32 C33 1.6(9) . . . . ?
C31 C32 C33 C34 -0.9(9) . . . . ?
C32 C33 C34 C29 -0.2(8) . . . . ?
C30 C29 C34 C33 0.6(6) . . . . ?
P2 C29 C34 C33 177.7(4) . . . . ?
C31 C30 C_1 F1D_1 158.3(6) . . . . ?
C29 C30 C_1 F1D_1 -23.9(8) . . . . ?
C31 C30 C_1 F6D_1 -161.9(7) . . . . ?
C29 C30 C_1 F6D_1 15.9(9) . . . . ?
C31 C30 C_1 F5D_1 -4.9(10) . . . . ?
C29 C30 C_1 F5D_1 172.8(8) . . . . ?
C31 C30 C_1 F2D_1 31.6(8) . . . . ?
C29 C30 C_1 F2D_1 -150.6(5) . . . . ?
C31 C30 C_1 F3D_1 -82.0(6) . . . . ?
C29 C30 C_1 F3D_1 95.7(6) . . . . ?
C31 C30 C_1 F4D_1 98.5(7) . . . . ?
C29 C30 C_1 F4D_1 -83.7(7) . . . . ?
F5D_1 C_1 F1D_1 F6D_1 -94.5(13) . . . . ?
F2D_1 C_1 F1D_1 F6D_1 -127.5(10) . . . . ?
F3D_1 C_1 F1D_1 F6D_1 -18.1(9) . . . . ?
C30 C_1 F1D_1 F6D_1 103.7(10) . . . . ?
F4D_1 C_1 F1D_1 F6D_1 -166.1(11) . . . . ?
F6D_1 C_1 F1D_1 F4D_1 166.1(11) . . . . ?
F5D_1 C_1 F1D_1 F4D_1 71.6(11) . . . . ?
F2D_1 C_1 F1D_1 F4D_1 38.7(7) . . . . ?
F3D_1 C_1 F1D_1 F4D_1 148.0(7) . . . . ?
C30 C_1 F1D_1 F4D_1 -90.2(8) . . . . ?
F1D_1 C_1 F2D_1 F5D_1 124.8(12) . . . . ?
F6D_1 C_1 F2D_1 F5D_1 91.4(14) . . . . ?
F3D_1 C_1 F2D_1 F5D_1 14.4(12) . . . . ?
C30 C_1 F2D_1 F5D_1 -102.8(12) . . . . ?
F4D_1 C_1 F2D_1 F5D_1 160.4(13) . . . . ?
F1D_1 C_1 F2D_1 F4D_1 -35.6(7) . . . . ?
F6D_1 C_1 F2D_1 F4D_1 -69.0(9) . . . . ?
F5D_1 C_1 F2D_1 F4D_1 -160.4(13) . . . . ?
F3D_1 C_1 F2D_1 F4D_1 -146.0(7) . . . . ?
C30 C_1 F2D_1 F4D_1 96.8(7) . . . . ?
F1D_1 C_1 F3D_1 F5D_1 -120.9(8) . . . . ?
F6D_1 C_1 F3D_1 F5D_1 -131.5(8) . . . . ?
F2D_1 C_1 F3D_1 F5D_1 -8.4(7) . . . . ?
C30 C_1 F3D_1 F5D_1 111.1(7) . . . . ?
F4D_1 C_1 F3D_1 F5D_1 -69.9(12) . . . . ?
F1D_1 C_1 F3D_1 F6D_1 10.7(5) . . . . ?
F5D_1 C_1 F3D_1 F6D_1 131.5(8) . . . . ?
F2D_1 C_1 F3D_1 F6D_1 123.2(7) . . . . ?
C30 C_1 F3D_1 F6D_1 -117.4(6) . . . . ?
F4D_1 C_1 F3D_1 F6D_1 61.7(12) . . . . ?
F6D_1 F1D_1 F4D_1 F2D_1 -5(2) . . . . ?
C_1 F1D_1 F4D_1 F2D_1 -30.6(5) . . . . ?
F6D_1 F1D_1 F4D_1 C_1 26(2) . . . . ?
F5D_1 F2D_1 F4D_1 F1D_1 4(2) . . . . ?
C_1 F2D_1 F4D_1 F1D_1 30.2(5) . . . . ?
F5D_1 F2D_1 F4D_1 C_1 -26.2(17) . . . . ?
F6D_1 C_1 F4D_1 F1D_1 -7.8(6) . . . . ?
F5D_1 C_1 F4D_1 F1D_1 -127.4(8) . . . . ?
F2D_1 C_1 F4D_1 F1D_1 -138.1(7) . . . . ?
F3D_1 C_1 F4D_1 F1D_1 -64.6(12) . . . . ?
C30 C_1 F4D_1 F1D_1 114.5(5) . . . . ?
F1D_1 C_1 F4D_1 F2D_1 138.1(7) . . . . ?
F6D_1 C_1 F4D_1 F2D_1 130.3(7) . . . . ?
F5D_1 C_1 F4D_1 F2D_1 10.7(7) . . . . ?
F3D_1 C_1 F4D_1 F2D_1 73.5(11) . . . . ?
C30 C_1 F4D_1 F2D_1 -107.4(6) . . . . ?
F4D_1 F2D_1 F5D_1 C_1 25.4(16) . . . . ?
C_1 F2D_1 F5D_1 F3D_1 -16.8(14) . . . . ?
F4D_1 F2D_1 F5D_1 F3D_1 9(3) . . . . ?
F1D_1 C_1 F5D_1 F2D_1 -69.9(14) . . . . ?
F6D_1 C_1 F5D_1 F2D_1 -110.3(13) . . . . ?
F3D_1 C_1 F5D_1 F2D_1 -165.1(13) . . . . ?
C30 C_1 F5D_1 F2D_1 92.4(11) . . . . ?
F4D_1 C_1 F5D_1 F2D_1 -17.5(12) . . . . ?
F1D_1 C_1 F5D_1 F3D_1 95.2(8) . . . . ?
F6D_1 C_1 F5D_1 F3D_1 54.8(8) . . . . ?
F2D_1 C_1 F5D_1 F3D_1 165.1(13) . . . . ?
C30 C_1 F5D_1 F3D_1 -102.4(7) . . . . ?
F4D_1 C_1 F5D_1 F3D_1 147.7(7) . . . . ?
C_1 F3D_1 F5D_1 F2D_1 19.3(16) . . . . ?
F6D_1 F3D_1 F5D_1 F2D_1 -16.1(19) . . . . ?
F6D_1 F3D_1 F5D_1 C_1 -35.4(6) . . . . ?
F4D_1 F1D_1 F6D_1 C_1 -26(2) . . . . ?
C_1 F1D_1 F6D_1 F3D_1 18.8(9) . . . . ?
F4D_1 F1D_1 F6D_1 F3D_1 -7(3) . . . . ?
F5D_1 C_1 F6D_1 F1D_1 107.3(12) . . . . ?
F2D_1 C_1 F6D_1 F1D_1 67.9(12) . . . . ?
F3D_1 C_1 F6D_1 F1D_1 161.5(10) . . . . ?
C30 C_1 F6D_1 F1D_1 -96.8(9) . . . . ?
F4D_1 C_1 F6D_1 F1D_1 11.5(9) . . . . ?
F1D_1 C_1 F6D_1 F3D_1 -161.5(10) . . . . ?
F5D_1 C_1 F6D_1 F3D_1 -54.3(9) . . . . ?
F2D_1 C_1 F6D_1 F3D_1 -93.6(8) . . . . ?
C30 C_1 F6D_1 F3D_1 101.7(7) . . . . ?
F4D_1 C_1 F6D_1 F3D_1 -150.0(6) . . . . ?
C_1 F3D_1 F6D_1 F1D_1 -21.1(11) . . . . ?
F5D_1 F3D_1 F6D_1 F1D_1 14.7(13) . . . . ?
F5D_1 F3D_1 F6D_1 C_1 35.8(6) . . . . ?
